data_2010955
loop_
_publ_author_name
'Kani, Yoshiyuki'
'Tsuchimoto, Masanobu'
'Ohba, Shigeru'

_publ_section_title
;
 Tetra-\m-acetato-<i>O</i>:<i>O</i>'-bis[(7-azaindole-<i>N</i>)copper(II)]
;
_journal_issue 5
_journal_name_full 'Acta Crystallographica Section C'
_journal_page_first e193
_journal_page_last e193
_journal_paper_doi 10.1107/S0108270100005540
_journal_volume 56
_journal_year 2000
_chemical_formula_iupac '[Cu2 (C2 H3 O2)4 (C7 H6 N2)2]'
_chemical_formula_sum 'C22 H24 Cu2 N4 O8'
_chemical_formula_weight 599.55
_space_group_IT_number 14
_symmetry_cell_setting monoclinic
_symmetry_space_group_name_Hall '-P 2yab'
_symmetry_space_group_name_H-M 'P 1 21/a 1'
_cell_angle_alpha 90
_cell_angle_beta 107.75(4)
_cell_angle_gamma 90
_cell_formula_units_Z 2
_cell_length_a 7.453(5)
_cell_length_b 14.911(5)
_cell_length_c 11.458(5)
_cell_measurement_reflns_used 25
_cell_measurement_temperature 298
_cell_measurement_theta_max 15
_cell_measurement_theta_min 10
_cell_volume 1212.7(11)
_computing_cell_refinement 'MSC/AFC Diffractometer Control Software'
_computing_data_collection
;
MSC/AFC Diffractometer Control Software
(Molecular Structure Corporation, 1993)
;
_computing_data_reduction 'TEXSAN (Molecular Structure Corporation, 1999)'
_computing_publication_material TEXSAN
_computing_structure_refinement TEXSAN
_computing_structure_solution 'SIR92 (Altomare et al., 1994)'
_diffrn_measured_fraction_theta_full .9993
_diffrn_measured_fraction_theta_max .9993
_diffrn_measurement_device_type 'Rigaku AFC-7R'
_diffrn_measurement_method \q-2\q
_diffrn_radiation_type MoK\a
_diffrn_radiation_wavelength .71073
_diffrn_reflns_av_R_equivalents .035
_diffrn_reflns_limit_h_max 10
_diffrn_reflns_limit_h_min 0
_diffrn_reflns_limit_k_max 0
_diffrn_reflns_limit_k_min -19
_diffrn_reflns_limit_l_max 15
_diffrn_reflns_limit_l_min -15
_diffrn_reflns_number 3109
_diffrn_reflns_theta_full 27.5
_diffrn_reflns_theta_max 27.5
_diffrn_standards_decay_% 0
_diffrn_standards_interval_count 150
_diffrn_standards_number 3
_exptl_absorpt_coefficient_mu 1.809
_exptl_absorpt_correction_T_max .854
_exptl_absorpt_correction_T_min .745
_exptl_absorpt_correction_type integration
_exptl_absorpt_process_details '(Coppens et al., 1965)'
_exptl_crystal_colour green
_exptl_crystal_density_diffrn 1.642
_exptl_crystal_density_method 'not measured'
_exptl_crystal_description prism
_exptl_crystal_size_max .2
_exptl_crystal_size_mid .1
_exptl_crystal_size_min .1
_refine_diff_density_max .56
_refine_diff_density_min -.38
_refine_ls_extinction_method none
_refine_ls_goodness_of_fit_ref .93
_refine_ls_hydrogen_treatment noref
_refine_ls_number_parameters 163
_refine_ls_number_reflns 2779
_refine_ls_R_factor_gt .041
_refine_ls_shift/su_max .007
_refine_ls_structure_factor_coef Fsqd
_refine_ls_weighting_details 'w = 1/[\s^2^(Fo^2^) + (0.1(Fo^2^ + 2Fc^2^)/3)^2^]'
_refine_ls_weighting_scheme calc
_refine_ls_wR_factor_ref .148
_reflns_number_gt 1860
_reflns_number_total 2779
_reflns_threshold_expression I>2\s(I)
_cod_data_source_file qa0273.cif
_cod_data_source_block I
_cod_original_cell_volume 1212.7(10)
_cod_original_sg_symbol_H-M 'P 21/a'
_cod_database_code 2010955
_cod_database_fobs_code 2010955

loop_
_symmetry_equiv_pos_as_xyz
x,y,z
1/2-x,1/2+y,-z
-x,-y,-z
1/2+x,1/2-y,z

loop_
_atom_site_label
_atom_site_fract_x
_atom_site_fract_y
_atom_site_fract_z
_atom_site_U_iso_or_equiv
_atom_site_adp_type
_atom_site_occupancy
_atom_site_type_symbol
Cu1 .93853(7) .01409(4) .09550(5) .02970(10) Uani 1.00 Cu
O1 .7752(4) .1007(2) -.0191(3) .0426(9) Uani 1.00 O
O2 .8780(5) .0784(2) -.1804(3) .0484(10) Uani 1.00 O
O3 .7574(5) -.0827(2) .0243(3) .0470(10) Uani 1.00 O
O4 .8539(4) -.1045(2) -.1385(3) .0448(10) Uani 1.00 O
N1 .8284(5) .0445(3) .2466(3) .0390(10) Uani 1.00 N
N2 1.0966(6) .1248(3) .3716(4) .0500(10) Uani 1.00 N
C1 .7778(6) .1172(3) -.1265(4) .0380(10) Uani 1.00 C
C2 .6487(8) .1906(4) -.1947(5) .060(2) Uani 1.00 C
C3 .7489(6) -.1217(3) -.0733(4) .0360(10) Uani 1.00 C
C4 .6055(7) -.1949(4) -.1163(5) .052(2) Uani 1.00 C
C5 .6578(7) .0135(3) .2439(4) .0430(10) Uani 1.00 C
C6 .5821(8) .0244(4) .3399(5) .051(2) Uani 1.00 C
C7 .6844(8) .0674(4) .4461(5) .055(2) Uani 1.00 C
C8 .8606(8) .0989(3) .4528(4) .0460(10) Uani 1.00 C
C9 1.0095(9) .1459(4) .5410(5) .062(2) Uani 1.00 C
C10 1.1460(9) .1614(4) .4881(5) .062(2) Uani 1.00 C
C11 .9241(6) .0866(3) .3497(4) .0370(10) Uani 1.00 C
H1 1.1708 .1262 .3163 .0605 Uiso 1.00 H
H2 .6807 .2459 -.1503 .0723 Uiso 1.00 H
H3 .6627 .1974 -.2747 .0723 Uiso 1.00 H
H4 .5205 .1752 -.2023 .0723 Uiso 1.00 H
H5 .4816 -.1708 -.1290 .0628 Uiso 1.00 H
H6 .6145 -.2193 -.1919 .0628 Uiso 1.00 H
H7 .6289 -.2414 -.0556 .0628 Uiso 1.00 H
H8 .5845 -.0179 .1720 .0511 Uiso 1.00 H
H9 .4583 .0019 .3324 .0609 Uiso 1.00 H
H10 .6339 .0751 .5132 .0656 Uiso 1.00 H
H11 1.0119 .1631 .6222 .0744 Uiso 1.00 H
H12 1.2609 .1932 .5260 .0741 Uiso 1.00 H

loop_
_atom_site_aniso_label
_atom_site_aniso_U_11
_atom_site_aniso_U_22
_atom_site_aniso_U_33
_atom_site_aniso_U_12
_atom_site_aniso_U_13
_atom_site_aniso_U_23
Cu1 .0322(3) .0277(3) .0299(3) -.0004(2) .0105(2) .0001(2)
O1 .046(2) .040(2) .040(2) .0100(10) .0100(10) .0030(10)
O2 .056(2) .047(2) .041(2) .014(2) .013(2) .011(2)
O3 .048(2) .045(2) .052(2) -.013(2) .020(2) -.003(2)
O4 .041(2) .047(2) .046(2) -.0130(10) .0130(10) -.004(2)
N1 .037(2) .046(2) .033(2) .003(2) .010(2) .001(2)
N2 .045(2) .061(3) .043(2) -.010(2) .009(2) -.008(2)
C1 .037(2) .029(2) .039(2) .003(2) -.001(2) -.002(2)
C2 .059(3) .052(3) .057(3) .015(3) -.001(3) .012(3)
C3 .034(2) .029(2) .041(3) .000(2) .005(2) .003(2)
C4 .049(3) .042(3) .062(3) -.015(2) .010(2) .002(2)
C5 .039(2) .048(3) .040(2) .000(2) .010(2) .005(2)
C6 .051(3) .058(3) .052(3) -.003(2) .028(2) .000(3)
C7 .074(4) .055(3) .047(3) .007(3) .037(3) .002(2)
C8 .066(3) .039(3) .033(2) .005(2) .016(2) -.001(2)
C9 .084(4) .059(4) .040(3) .002(3) .015(3) -.013(3)
C10 .067(4) .054(4) .051(3) -.013(3) -.002(3) -.015(3)
C11 .048(3) .029(2) .035(2) .000(2) .012(2) .000(2)

loop_
_atom_type_symbol
_atom_type_description
_atom_type_scat_dispersion_real
_atom_type_scat_dispersion_imag
_atom_type_scat_source
Cu Cu .320 1.265
;International Tables for Crystallography
(1992, Vol. C)
;
C C .003 .002
;International Tables for Crystallography
(1992, Vol. C)
;
H H .000 .000
;International Tables for Crystallography
(1992, Vol. C)
;
O O .011 .006
;International Tables for Crystallography
(1992, Vol. C)
;
N N .006 .003
;International Tables for Crystallography
(1992, Vol. C)
;

loop_
_geom_angle_atom_site_label_1
_geom_angle_atom_site_label_2
_geom_angle_atom_site_label_3
_geom_angle_site_symmetry_1
_geom_angle_site_symmetry_3
_geom_angle
_geom_angle_publ_flag
Cu1 Cu1 O1 3_755 . 81.50(10) no
Cu1 Cu1 O2 3_755 3_755 86.20(10) no
Cu1 Cu1 O3 3_755 . 84.70(10) no
Cu1 Cu1 O4 3_755 3_755 82.80(10) no
Cu1 Cu1 N1 3_755 . 176.50(10) no
O1 Cu1 O2 . 3_755 167.80(10) yes
O1 Cu1 O3 . . 89.9(2) no
O1 Cu1 O4 . 3_755 89.80(10) no
O1 Cu1 N1 . . 95.00(10) no
O2 Cu1 O3 3_755 . 88.7(2) no
O2 Cu1 O4 3_755 3_755 89.0(2) no
O2 Cu1 N1 3_755 . 97.20(10) no
O3 Cu1 O4 . 3_755 167.40(10) yes
O3 Cu1 N1 . . 96.0(2) no
O4 Cu1 N1 3_755 . 96.60(10) no
Cu1 O1 C1 . . 125.9(3) no
Cu1 O2 C1 3_755 . 120.5(3) no
Cu1 O3 C3 . . 123.6(3) no
Cu1 O4 C3 3_755 . 124.3(3) no
Cu1 N1 C5 . . 119.6(3) no
Cu1 N1 C11 . . 124.9(3) no
C5 N1 C11 . . 115.3(4) no
C10 N2 C11 . . 107.6(4) no
C10 N2 H1 . . 126.2 no
C11 N2 H1 . . 126.2 no
O1 C1 O2 . . 125.6(4) yes
O1 C1 C2 . . 116.7(4) no
O2 C1 C2 . . 117.6(4) no
C1 C2 H2 . . 109.5 no
C1 C2 H3 . . 109.5 no
C1 C2 H4 . . 109.5 no
H2 C2 H3 . . 109.5 no
H2 C2 H4 . . 109.5 no
H3 C2 H4 . . 109.5 no
O3 C3 O4 . . 124.5(4) yes
O3 C3 C4 . . 118.1(4) no
O4 C3 C4 . . 117.4(4) no
C3 C4 H5 . . 109.5 no
C3 C4 H6 . . 109.5 no
C3 C4 H7 . . 109.5 no
H5 C4 H6 . . 109.5 no
H5 C4 H7 . . 109.5 no
H6 C4 H7 . . 109.5 no
N1 C5 C6 . . 123.5(5) no
N1 C5 H8 . . 118.3 no
C6 C5 H8 . . 118.3 no
C5 C6 C7 . . 120.2(5) no
C5 C6 H9 . . 119.9 no
C7 C6 H9 . . 119.9 no
C6 C7 C8 . . 118.0(4) no
C6 C7 H10 . . 121.0 no
C8 C7 H10 . . 121.0 no
C7 C8 C9 . . 136.6(5) no
C7 C8 C11 . . 117.8(4) no
C9 C8 C11 . . 105.5(5) no
C8 C9 C10 . . 107.1(5) no
C8 C9 H11 . . 126.5 no
C10 C9 H11 . . 126.5 no
N2 C10 C9 . . 110.5(5) no
N2 C10 H12 . . 124.8 no
C9 C10 H12 . . 124.8 no
N1 C11 N2 . . 125.5(4) no
N1 C11 C8 . . 125.2(4) no
N2 C11 C8 . . 109.3(4) no

loop_
_geom_bond_atom_site_label_1
_geom_bond_atom_site_label_2
_geom_bond_site_symmetry_1
_geom_bond_site_symmetry_2
_geom_bond_distance
_geom_bond_publ_flag
Cu1 Cu1 . 3_755 2.6510(10) yes
Cu1 O1 . . 1.974(3) yes
Cu1 O2 . 3_755 1.976(3) yes
Cu1 O3 . . 1.975(3) yes
Cu1 O4 . 3_755 1.997(3) yes
Cu1 N1 . . 2.177(4) yes
O1 C1 . . 1.261(6) no
O2 C1 . . 1.248(6) no
O3 C3 . . 1.245(6) no
O4 C3 . . 1.262(6) no
N1 C5 . . 1.345(6) no
N1 C11 . . 1.336(6) no
N2 C10 . . 1.383(7) no
N2 C11 . . 1.357(6) no
N2 H1 . . .960 no
C1 C2 . . 1.509(6) no
C2 H2 . . .960 no
C2 H3 . . .960 no
C2 H4 . . .960 no
C3 C4 . . 1.502(6) no
C4 H5 . . .960 no
C4 H6 . . .960 no
C4 H7 . . .960 no
C5 C6 . . 1.390(7) no
C5 H8 . . .960 no
C6 C7 . . 1.382(8) no
C6 H9 . . .960 no
C7 C8 . . 1.375(8) no
C7 H10 . . .960 no
C8 C9 . . 1.435(7) no
C8 C11 . . 1.413(7) no
C9 C10 . . 1.353(9) no
C9 H11 . . .960 no
C10 H12 . . .960 no

loop_
_geom_contact_atom_site_label_1
_geom_contact_atom_site_label_2
_geom_contact_distance
_geom_contact_site_symmetry_2
Cu1 Cu1 2.6510(10) 3_755
O1 C4 3.413(6) 2_655
O4 C4 3.497(6) 4_545
O4 C6 3.569(7) 3_655
C3 C5 3.464(7) 3_655
C3 C6 3.596(7) 3_655
C4 C5 3.400(8) 3_655
C4 C6 3.578(8) 3_655
C8 C8 3.579(10) 3_756

loop_
_geom_hbond_atom_site_label_D
_geom_hbond_atom_site_label_H
_geom_hbond_atom_site_label_A
_geom_hbond_site_symmetry_A
_geom_hbond_distance_DH
_geom_hbond_distance_HA
_geom_hbond_distance_DA
_geom_hbond_angle_DHA
_geom_hbond_publ_flag
N2 H1 O4 3_755 .960 2.015 2.822(6) 140.4 yes
